data_1570247
loop_
_publ_author_name
'Sarhan, Ahmed A. M.'
'Haukka, Matti'
'Barakat, Assem'
'Soliman, Saied M.'
'Boraei, Ahmed T. A.'
'Sopaih, Manar'
'Salama, Eid E.'

_publ_section_title
;
 4-Methyl/Phenyl-1,2,5,6-tetraazafluoranthen-3(2H)-ones Synthesis:
 Mechanistic Pathway Study and Single-Crystal X-ray Analysis of the
 Intermediates
;
_journal_issue 11
_journal_name_full Crystals
_journal_page_first 1537
_journal_paper_doi 10.3390/cryst13111537
_journal_volume 13
_journal_year 2023
_chemical_formula_moiety 'C18 H14 N4 O'
_chemical_formula_sum 'C18 H14 N4 O'
_chemical_formula_weight 302.33
_space_group_crystal_system orthorhombic
_space_group_IT_number 19
_space_group_name_Hall 'P 2ac 2ab'
_space_group_name_H-M_alt 'P 21 21 21'
_atom_sites_solution_hydrogens mixed
_audit_creation_method SHELXL-2018/3
_cell_angle_alpha 90
_cell_angle_beta 90
_cell_angle_gamma 90
_cell_formula_units_Z 4
_cell_length_a 5.04710(10)
_cell_length_b 12.5114(3)
_cell_length_c 22.2915(5)
_cell_measurement_reflns_used 4611
_cell_measurement_temperature 120(2)
_cell_measurement_theta_max 76.4700
_cell_measurement_theta_min 3.9420
_cell_volume 1407.63(5)
_computing_cell_refinement
;
CrysAlisPro 1.171.41.93a (Rigaku Oxford Diffraction, 2020)
;
_computing_data_collection
;
CrysAlisPro 1.171.40.84a (Rigaku Oxford Diffraction, 2020)
;
_computing_data_reduction
;
CrysAlisPro 1.171.41.93a (Rigaku Oxford Diffraction, 2020)
;
_computing_molecular_graphics 'CrystaMaker X (CrystalMaker Software ltd., 2021)'
_computing_publication_material 'SHELXL-2018/3 (Sheldrick, 2018)'
_computing_structure_refinement 'SHELXL-2018/3 (Sheldrick, 2018)'
_computing_structure_solution 'SHELXT (Sheldrick, 2018)'
_diffrn_ambient_temperature 120(2)
_diffrn_detector_area_resol_mean 10.3953
_diffrn_measured_fraction_theta_full 1.000
_diffrn_measured_fraction_theta_max 0.994
_diffrn_measurement_device '\k-geometry diffractometer'
_diffrn_measurement_device_type 'SuperNova, Dual, Cu at zero, Atlas'
_diffrn_measurement_method '\f scans and \w scans with \k offset'
_diffrn_radiation_monochromator mirror
_diffrn_radiation_type CuK\a
_diffrn_radiation_wavelength 1.54184
_diffrn_reflns_av_R_equivalents 0.0462
_diffrn_reflns_av_unetI/netI 0.0398
_diffrn_reflns_Laue_measured_fraction_full 1.000
_diffrn_reflns_Laue_measured_fraction_max 0.994
_diffrn_reflns_limit_h_max 5
_diffrn_reflns_limit_h_min -6
_diffrn_reflns_limit_k_max 15
_diffrn_reflns_limit_k_min -13
_diffrn_reflns_limit_l_max 27
_diffrn_reflns_limit_l_min -28
_diffrn_reflns_number 10944
_diffrn_reflns_point_group_measured_fraction_full 1.000
_diffrn_reflns_point_group_measured_fraction_max 0.987
_diffrn_reflns_theta_full 67.684
_diffrn_reflns_theta_max 76.765
_diffrn_reflns_theta_min 3.966
_diffrn_source 'micro-focus sealed X-ray tube'
_diffrn_source_type 'SuperNova (Cu) X-ray Source'
_exptl_absorpt_coefficient_mu 0.745
_exptl_absorpt_correction_T_max 1.000
_exptl_absorpt_correction_T_min 0.860
_exptl_absorpt_correction_type gaussian
_exptl_absorpt_process_details
;
CrysAlisPro 1.171.41.93a (Rigaku Oxford Diffraction, 2020)
Numerical absorption correction based on gaussian integration over
a multifaceted crystal model
Empirical absorption correction using spherical harmonics,
implemented in SCALE3 ABSPACK scaling algorithm.
;
_exptl_crystal_colour colourless
_exptl_crystal_density_diffrn 1.427
_exptl_crystal_description needle
_exptl_crystal_F_000 632
_exptl_crystal_size_max 0.190
_exptl_crystal_size_mid 0.030
_exptl_crystal_size_min 0.020
_refine_diff_density_max 0.149
_refine_diff_density_min -0.196
_refine_diff_density_rms 0.039
_refine_ls_abs_structure_details
;
 Flack x determined using 1024 quotients [(I+)-(I-)]/[(I+)+(I-)]
 (Parsons, Flack and Wagner, Acta Cryst. B69 (2013) 249-259).
;
_refine_ls_abs_structure_Flack 0.08(19)
_refine_ls_extinction_method none
_refine_ls_goodness_of_fit_ref 1.046
_refine_ls_hydrogen_treatment mixed
_refine_ls_matrix_type full
_refine_ls_number_parameters 220
_refine_ls_number_reflns 2929
_refine_ls_number_restraints 0
_refine_ls_restrained_S_all 1.046
_refine_ls_R_factor_all 0.0384
_refine_ls_R_factor_gt 0.0332
_refine_ls_shift/su_max 0.000
_refine_ls_shift/su_mean 0.000
_refine_ls_structure_factor_coef Fsqd
_refine_ls_weighting_details 'w=1/[\s^2^(Fo^2^)+(0.0371P)^2^+0.1092P] where P=(Fo^2^+2Fc^2^)/3'
_refine_ls_weighting_scheme calc
_refine_ls_wR_factor_gt 0.0768
_refine_ls_wR_factor_ref 0.0794
_reflns_Friedel_coverage 0.679
_reflns_Friedel_fraction_full 1.000
_reflns_Friedel_fraction_max 0.978
_reflns_number_gt 2683
_reflns_number_total 2929
_reflns_threshold_expression 'I > 2\s(I)'
_cod_data_source_file nd10.cif
_cod_data_source_block nd10
_cod_database_code 1570247
_shelx_shelxl_version_number 2018/3
_shelx_space_group_comment
;
The symmetry employed for this shelxl refinement is uniquely defined
by the following loop, which should always be used as a source of
symmetry information in preference to the above space-group names.
They are only intended as comments.
;
_shelx_estimated_absorpt_t_min 0.871
_shelx_estimated_absorpt_t_max 0.985

loop_
_space_group_symop_operation_xyz
'x, y, z'
'-x+1/2, -y, z+1/2'
'-x, y+1/2, -z+1/2'
'x+1/2, -y+1/2, -z'

loop_
_atom_site_label
_atom_site_type_symbol
_atom_site_fract_x
_atom_site_fract_y
_atom_site_fract_z
_atom_site_U_iso_or_equiv
_atom_site_adp_type
_atom_site_occupancy
_atom_site_site_symmetry_order
_atom_site_calc_flag
_atom_site_refinement_flags_posn
_atom_site_refinement_flags_adp
_atom_site_refinement_flags_occupancy
_atom_site_disorder_assembly
_atom_site_disorder_group
O11 O 0.9183(3) 0.68465(12) 0.40632(7) 0.0186(3) Uani 1 1 d . . . . .
N11 N 0.4781(4) 0.68700(14) 0.42371(8) 0.0185(4) Uani 1 1 d . . . . .
N12 N 0.4829(4) 0.78783(15) 0.45288(9) 0.0220(4) Uani 1 1 d . . . . .
N13 N 0.5793(4) 0.36522(15) 0.28985(8) 0.0227(4) Uani 1 1 d . . . . .
N14 N 0.7484(4) 0.36273(15) 0.33648(8) 0.0220(4) Uani 1 1 d . . . . .
C1 C 0.9434(4) 0.47685(16) 0.47883(10) 0.0191(4) Uani 1 1 d . . . . .
H1 H 0.802838 0.525851 0.485710 0.023 Uiso 1 1 calc R U . . .
C2 C 1.1215(4) 0.45380(17) 0.52458(10) 0.0214(4) Uani 1 1 d . . . . .
H2 H 1.103055 0.487843 0.562446 0.026 Uiso 1 1 calc R U . . .
C3 C 1.3262(5) 0.38147(17) 0.51544(10) 0.0232(4) Uani 1 1 d . . . . .
H3 H 1.448111 0.366306 0.546777 0.028 Uiso 1 1 calc R U . . .
C4 C 1.3513(4) 0.33147(17) 0.46012(11) 0.0233(4) Uani 1 1 d . . . . .
H4 H 1.489595 0.281250 0.453714 0.028 Uiso 1 1 calc R U . . .
C5 C 1.1750(4) 0.35464(17) 0.41418(10) 0.0206(4) Uani 1 1 d . . . . .
H5 H 1.193781 0.320046 0.376482 0.025 Uiso 1 1 calc R U . . .
C6 C 0.9703(4) 0.42811(16) 0.42265(9) 0.0179(4) Uani 1 1 d . . . . .
C7 C 0.7828(4) 0.44816(16) 0.37212(9) 0.0175(4) Uani 1 1 d . . . . .
C8 C 0.6486(4) 0.54635(16) 0.36251(9) 0.0166(4) Uani 1 1 d . . . . .
C9 C 0.6960(4) 0.64422(16) 0.39965(9) 0.0158(4) Uani 1 1 d . . . . .
C10 C 0.4761(4) 0.54916(17) 0.31450(9) 0.0179(4) Uani 1 1 d . . . . .
C11 C 0.3032(4) 0.63631(17) 0.28879(9) 0.0193(4) Uani 1 1 d . . . . .
H11A H 0.410859 0.696299 0.273167 0.023 Uiso 1 1 calc R U . . .
H11B H 0.177120 0.663848 0.319106 0.023 Uiso 1 1 calc R U . . .
C12 C 0.1604(4) 0.57864(17) 0.23871(9) 0.0204(4) Uani 1 1 d . . . . .
C13 C -0.0372(5) 0.6172(2) 0.20098(10) 0.0257(5) Uani 1 1 d . . . . .
H13 H -0.098008 0.688879 0.204227 0.031 Uiso 1 1 calc R U . . .
C14 C -0.1435(5) 0.5483(2) 0.15840(10) 0.0296(5) Uani 1 1 d . . . . .
H14 H -0.279198 0.573431 0.132453 0.036 Uiso 1 1 calc R U . . .
C15 C -0.0556(5) 0.4431(2) 0.15290(10) 0.0291(5) Uani 1 1 d . . . . .
H15 H -0.131139 0.397718 0.123330 0.035 Uiso 1 1 calc R U . . .
C16 C 0.1420(5) 0.40441(19) 0.19042(10) 0.0257(5) Uani 1 1 d . . . . .
H16 H 0.203621 0.332959 0.186823 0.031 Uiso 1 1 calc R U . . .
C17 C 0.2478(4) 0.47325(17) 0.23364(10) 0.0210(4) Uani 1 1 d . . . . .
C18 C 0.4471(4) 0.45514(17) 0.28020(9) 0.0194(4) Uani 1 1 d . . . . .
H12A H 0.501(6) 0.780(2) 0.4924(14) 0.029(7) Uiso 1 1 d . . . . .
H12B H 0.637(7) 0.825(3) 0.4364(14) 0.044(9) Uiso 1 1 d . . . . .
H11 H 0.320(6) 0.659(2) 0.4151(13) 0.032(8) Uiso 1 1 d . . . . .

loop_
_atom_site_aniso_label
_atom_site_aniso_U_11
_atom_site_aniso_U_22
_atom_site_aniso_U_33
_atom_site_aniso_U_23
_atom_site_aniso_U_13
_atom_site_aniso_U_12
O11 0.0135(7) 0.0198(7) 0.0224(7) -0.0010(6) -0.0002(6) -0.0015(5)
N11 0.0138(8) 0.0196(8) 0.0221(8) -0.0064(7) 0.0001(7) -0.0017(7)
N12 0.0207(9) 0.0214(9) 0.0240(9) -0.0089(8) -0.0034(8) 0.0017(7)
N13 0.0251(10) 0.0204(9) 0.0224(9) -0.0047(8) -0.0009(7) 0.0008(7)
N14 0.0222(9) 0.0213(8) 0.0226(9) -0.0052(7) -0.0011(7) 0.0027(7)
C1 0.0178(10) 0.0169(10) 0.0225(10) 0.0014(8) 0.0000(8) -0.0007(8)
C2 0.0236(11) 0.0193(10) 0.0213(10) 0.0019(8) -0.0003(8) -0.0043(8)
C3 0.0195(10) 0.0220(10) 0.0282(11) 0.0070(9) -0.0057(9) -0.0045(9)
C4 0.0175(10) 0.0190(10) 0.0335(12) 0.0044(9) -0.0013(9) 0.0009(8)
C5 0.0194(10) 0.0161(9) 0.0264(10) 0.0005(8) 0.0008(9) -0.0005(8)
C6 0.0165(9) 0.0159(9) 0.0214(10) 0.0018(8) 0.0000(8) -0.0014(7)
C7 0.0161(9) 0.0169(9) 0.0197(9) -0.0021(8) 0.0027(7) 0.0003(7)
C8 0.0146(9) 0.0184(9) 0.0169(9) -0.0022(7) 0.0030(8) -0.0009(8)
C9 0.0150(9) 0.0168(9) 0.0157(8) 0.0019(7) -0.0013(7) -0.0001(7)
C10 0.0160(9) 0.0192(10) 0.0184(9) -0.0010(8) 0.0033(8) 0.0002(8)
C11 0.0193(10) 0.0200(9) 0.0185(9) 0.0010(8) -0.0006(8) -0.0006(8)
C12 0.0191(10) 0.0248(10) 0.0172(9) 0.0022(8) 0.0006(8) -0.0057(8)
C13 0.0252(11) 0.0294(12) 0.0224(10) 0.0054(9) -0.0041(9) -0.0036(9)
C14 0.0261(12) 0.0422(14) 0.0206(10) 0.0064(10) -0.0070(9) -0.0071(11)
C15 0.0311(13) 0.0372(13) 0.0189(10) -0.0032(9) -0.0026(9) -0.0119(10)
C16 0.0270(11) 0.0293(12) 0.0207(10) -0.0038(9) -0.0004(9) -0.0069(9)
C17 0.0201(10) 0.0253(10) 0.0175(9) 0.0002(9) 0.0017(8) -0.0030(8)
C18 0.0200(10) 0.0216(10) 0.0167(9) -0.0027(8) 0.0027(8) -0.0021(8)

loop_
_atom_type_symbol
_atom_type_description
_atom_type_scat_dispersion_real
_atom_type_scat_dispersion_imag
_atom_type_scat_source
C C 0.0181 0.0091 'International Tables Vol C Tables 4.2.6.8 and 6.1.1.4'
H H 0.0000 0.0000 'International Tables Vol C Tables 4.2.6.8 and 6.1.1.4'
N N 0.0311 0.0180 'International Tables Vol C Tables 4.2.6.8 and 6.1.1.4'
O O 0.0492 0.0322 'International Tables Vol C Tables 4.2.6.8 and 6.1.1.4'

loop_
_geom_angle_atom_site_label_1
_geom_angle_atom_site_label_2
_geom_angle_atom_site_label_3
_geom_angle
_geom_angle_site_symmetry_1
_geom_angle_site_symmetry_3
_geom_angle_publ_flag
C9 N11 N12 121.75(18) . . ?
C9 N11 H11 119.6(19) . . ?
N12 N11 H11 117.5(19) . . ?
N11 N12 H12A 111.0(18) . . ?
N11 N12 H12B 105(2) . . ?
H12A N12 H12B 110(3) . . ?
C18 N13 N14 117.68(18) . . ?
C7 N14 N13 121.36(19) . . ?
C2 C1 C6 120.2(2) . . ?
C2 C1 H1 119.9 . . ?
C6 C1 H1 119.9 . . ?
C3 C2 C1 120.6(2) . . ?
C3 C2 H2 119.7 . . ?
C1 C2 H2 119.7 . . ?
C4 C3 C2 119.5(2) . . ?
C4 C3 H3 120.3 . . ?
C2 C3 H3 120.3 . . ?
C5 C4 C3 120.2(2) . . ?
C5 C4 H4 119.9 . . ?
C3 C4 H4 119.9 . . ?
C4 C5 C6 120.8(2) . . ?
C4 C5 H5 119.6 . . ?
C6 C5 H5 119.6 . . ?
C5 C6 C1 118.7(2) . . ?
C5 C6 C7 118.55(19) . . ?
C1 C6 C7 122.71(19) . . ?
N14 C7 C8 122.56(19) . . ?
N14 C7 C6 113.24(18) . . ?
C8 C7 C6 124.19(19) . . ?
C10 C8 C7 116.11(19) . . ?
C10 C8 C9 120.58(19) . . ?
C7 C8 C9 123.26(19) . . ?
O11 C9 N11 122.25(18) . . ?
O11 C9 C8 122.98(19) . . ?
N11 C9 C8 114.74(18) . . ?
C8 C10 C18 117.68(19) . . ?
C8 C10 C11 132.65(19) . . ?
C18 C10 C11 109.67(18) . . ?
C10 C11 C12 102.19(17) . . ?
C10 C11 H11A 111.3 . . ?
C12 C11 H11A 111.3 . . ?
C10 C11 H11B 111.3 . . ?
C12 C11 H11B 111.3 . . ?
H11A C11 H11B 109.2 . . ?
C13 C12 C17 120.4(2) . . ?
C13 C12 C11 128.5(2) . . ?
C17 C12 C11 111.11(19) . . ?
C14 C13 C12 118.3(2) . . ?
C14 C13 H13 120.9 . . ?
C12 C13 H13 120.9 . . ?
C13 C14 C15 121.5(2) . . ?
C13 C14 H14 119.2 . . ?
C15 C14 H14 119.2 . . ?
C16 C15 C14 120.3(2) . . ?
C16 C15 H15 119.8 . . ?
C14 C15 H15 119.8 . . ?
C15 C16 C17 118.3(2) . . ?
C15 C16 H16 120.8 . . ?
C17 C16 H16 120.8 . . ?
C12 C17 C16 121.1(2) . . ?
C12 C17 C18 107.84(19) . . ?
C16 C17 C18 131.0(2) . . ?
N13 C18 C10 124.58(19) . . ?
N13 C18 C17 126.35(19) . . ?
C10 C18 C17 109.07(19) . . ?

loop_
_geom_bond_atom_site_label_1
_geom_bond_atom_site_label_2
_geom_bond_distance
_geom_bond_site_symmetry_2
_geom_bond_publ_flag
O11 C9 1.240(2) . yes
N11 C9 1.335(3) . yes
N11 N12 1.420(2) . yes
N11 H11 0.89(3) . ?
N12 H12A 0.89(3) . ?
N12 H12B 0.98(4) . ?
N13 C18 1.325(3) . yes
N13 N14 1.345(3) . yes
N14 C7 1.343(3) . yes
C1 C2 1.390(3) . ?
C1 C6 1.399(3) . ?
C1 H1 0.9500 . ?
C2 C3 1.389(3) . ?
C2 H2 0.9500 . ?
C3 C4 1.388(3) . ?
C3 H3 0.9500 . ?
C4 C5 1.387(3) . ?
C4 H4 0.9500 . ?
C5 C6 1.395(3) . ?
C5 H5 0.9500 . ?
C6 C7 1.493(3) . ?
C7 C8 1.419(3) . ?
C8 C10 1.380(3) . ?
C8 C9 1.497(3) . ?
C10 C18 1.411(3) . ?
C10 C11 1.510(3) . ?
C11 C12 1.512(3) . ?
C11 H11A 0.9900 . ?
C11 H11B 0.9900 . ?
C12 C13 1.391(3) . ?
C12 C17 1.395(3) . ?
C13 C14 1.390(3) . ?
C13 H13 0.9500 . ?
C14 C15 1.394(4) . ?
C14 H14 0.9500 . ?
C15 C16 1.389(3) . ?
C15 H15 0.9500 . ?
C16 C17 1.398(3) . ?
C16 H16 0.9500 . ?
C17 C18 1.463(3) . ?

loop_
_geom_hbond_atom_site_label_D
_geom_hbond_atom_site_label_H
_geom_hbond_atom_site_label_A
_geom_hbond_distance_DH
_geom_hbond_distance_HA
_geom_hbond_distance_DA
_geom_hbond_angle_DHA
_geom_hbond_site_symmetry_A
_geom_hbond_publ_flag
N12 H12A O11 0.89(3) 2.34(3) 3.174(2) 156(3) 4_466 yes
N11 H11 O11 0.89(3) 2.06(3) 2.852(2) 147(3) 1_455 yes

loop_
_geom_torsion_atom_site_label_1
_geom_torsion_atom_site_label_2
_geom_torsion_atom_site_label_3
_geom_torsion_atom_site_label_4
_geom_torsion
_geom_torsion_site_symmetry_1
_geom_torsion_site_symmetry_2
_geom_torsion_site_symmetry_3
_geom_torsion_site_symmetry_4
_geom_torsion_publ_flag
C18 N13 N14 C7 0.0(3) . . . . ?
C6 C1 C2 C3 -0.7(3) . . . . ?
C1 C2 C3 C4 -0.4(3) . . . . ?
C2 C3 C4 C5 0.8(3) . . . . ?
C3 C4 C5 C6 0.0(3) . . . . ?
C4 C5 C6 C1 -1.1(3) . . . . ?
C4 C5 C6 C7 -178.66(19) . . . . ?
C2 C1 C6 C5 1.4(3) . . . . ?
C2 C1 C6 C7 178.92(19) . . . . ?
N13 N14 C7 C8 -1.2(3) . . . . ?
N13 N14 C7 C6 177.73(19) . . . . ?
C5 C6 C7 N14 30.2(3) . . . . ?
C1 C6 C7 N14 -147.3(2) . . . . ?
C5 C6 C7 C8 -150.8(2) . . . . ?
C1 C6 C7 C8 31.7(3) . . . . ?
N14 C7 C8 C10 0.8(3) . . . . ?
C6 C7 C8 C10 -178.00(18) . . . . ?
N14 C7 C8 C9 -176.43(19) . . . . ?
C6 C7 C8 C9 4.8(3) . . . . ?
N12 N11 C9 O11 7.1(3) . . . . ?
N12 N11 C9 C8 -170.91(18) . . . . ?
C10 C8 C9 O11 -121.4(2) . . . . ?
C7 C8 C9 O11 55.7(3) . . . . ?
C10 C8 C9 N11 56.5(3) . . . . ?
C7 C8 C9 N11 -126.3(2) . . . . ?
C7 C8 C10 C18 0.6(3) . . . . ?
C9 C8 C10 C18 177.98(18) . . . . ?
C7 C8 C10 C11 -178.7(2) . . . . ?
C9 C8 C10 C11 -1.3(3) . . . . ?
C8 C10 C11 C12 -177.1(2) . . . . ?
C18 C10 C11 C12 3.6(2) . . . . ?
C10 C11 C12 C13 176.1(2) . . . . ?
C10 C11 C12 C17 -2.8(2) . . . . ?
C17 C12 C13 C14 -0.1(3) . . . . ?
C11 C12 C13 C14 -178.9(2) . . . . ?
C12 C13 C14 C15 -0.3(4) . . . . ?
C13 C14 C15 C16 0.2(4) . . . . ?
C14 C15 C16 C17 0.3(3) . . . . ?
C13 C12 C17 C16 0.7(3) . . . . ?
C11 C12 C17 C16 179.6(2) . . . . ?
C13 C12 C17 C18 -178.0(2) . . . . ?
C11 C12 C17 C18 1.0(2) . . . . ?
C15 C16 C17 C12 -0.7(3) . . . . ?
C15 C16 C17 C18 177.5(2) . . . . ?
N14 N13 C18 C10 1.6(3) . . . . ?
N14 N13 C18 C17 -177.6(2) . . . . ?
C8 C10 C18 N13 -1.9(3) . . . . ?
C11 C10 C18 N13 177.53(19) . . . . ?
C8 C10 C18 C17 177.37(19) . . . . ?
C11 C10 C18 C17 -3.2(2) . . . . ?
C12 C17 C18 N13 -179.4(2) . . . . ?
C16 C17 C18 N13 2.2(4) . . . . ?
C12 C17 C18 C10 1.3(2) . . . . ?
C16 C17 C18 C10 -177.1(2) . . . . ?
